data_8103023
loop_
_publ_author_name
'Feng-Mei Nie'
'Zhi-Yun Dong'

_publ_section_title
;
 Crystal structure of (picolinato-N,O)[tris(2-aminoethyl)amine-N,N',
 N'',N''']cobalt(III) diperchlorate, [Co(C6H18N4)(C6H4O2N)][ClO4]2
;
_journal_issue 4
_journal_name_full 'Zeitschrift f\"ur Kristallographie - New Crystal Structures'
_journal_page_first 493
_journal_volume 223
_journal_year 2008
_chemical_formula_moiety 'C12 H22 Cl2 Co N5 O10'
_chemical_formula_sum 'C12 H22 Cl2 Co N5 O10'
_chemical_formula_weight 526.18
_space_group_IT_number 19
_symmetry_cell_setting orthorhombic
_symmetry_space_group_name_Hall 'P 2ac 2ab'
_symmetry_space_group_name_H-M 'P 21 21 21'
_atom_sites_solution_hydrogens geom
_atom_sites_solution_primary direct
_atom_sites_solution_secondary difmap
_audit_creation_method SHELXL-97
_cell_angle_alpha 90.00
_cell_angle_beta 90.00
_cell_angle_gamma 90.00
_cell_formula_units_Z 4
_cell_length_a 10.9199(16)
_cell_length_b 11.5088(16)
_cell_length_c 16.173(2)
_cell_measurement_reflns_used 4080
_cell_measurement_temperature 294(2)
_cell_measurement_theta_max 24.63
_cell_measurement_theta_min 2.52
_cell_volume 2032.5(5)
_computing_cell_refinement 'Bruker SMART CCD'
_computing_data_collection 'Bruker SMART CCD'
_computing_data_reduction 'Bruker SAINT'
_computing_molecular_graphics 'Bruker SHELXTL'
_computing_publication_material 'Bruker SHELXTL'
_computing_structure_refinement 'SHELXL-97 (Sheldrick, 1997)'
_computing_structure_solution 'SHELXS-97 (Sheldrick, 1990)'
_diffrn_ambient_temperature 294(2)
_diffrn_measured_fraction_theta_full 1.000
_diffrn_measured_fraction_theta_max 1.000
_diffrn_measurement_device_type 'CCD area detector'
_diffrn_measurement_method 'phi and omega scans'
_diffrn_radiation_monochromator graphite
_diffrn_radiation_source 'fine-focus sealed tube'
_diffrn_radiation_type MoK\a
_diffrn_radiation_wavelength 0.71073
_diffrn_reflns_av_R_equivalents 0.0333
_diffrn_reflns_av_sigmaI/netI 0.0401
_diffrn_reflns_limit_h_max 12
_diffrn_reflns_limit_h_min -12
_diffrn_reflns_limit_k_max 7
_diffrn_reflns_limit_k_min -13
_diffrn_reflns_limit_l_max 18
_diffrn_reflns_limit_l_min -19
_diffrn_reflns_number 10488
_diffrn_reflns_theta_full 25.00
_diffrn_reflns_theta_max 25.00
_diffrn_reflns_theta_min 2.17
_exptl_absorpt_coefficient_mu 1.169
_exptl_absorpt_correction_T_max 1.000000
_exptl_absorpt_correction_T_min 0.740793
_exptl_absorpt_correction_type multi-scan
_exptl_absorpt_process_details SADABS
_exptl_crystal_colour orange
_exptl_crystal_density_diffrn 1.719
_exptl_crystal_density_meas ?
_exptl_crystal_density_method 'not measured'
_exptl_crystal_description block
_exptl_crystal_F_000 1080
_exptl_crystal_size_max 0.20
_exptl_crystal_size_mid 0.18
_exptl_crystal_size_min 0.12
_refine_diff_density_max 0.262
_refine_diff_density_min -0.237
_refine_diff_density_rms 0.047
_refine_ls_abs_structure_details 'Flack H D (1983), Acta Cryst. A39, 876-881'
_refine_ls_abs_structure_Flack -0.001(16)
_refine_ls_extinction_method none
_refine_ls_goodness_of_fit_ref 0.984
_refine_ls_hydrogen_treatment constr
_refine_ls_matrix_type full
_refine_ls_number_parameters 336
_refine_ls_number_reflns 3577
_refine_ls_number_restraints 129
_refine_ls_restrained_S_all 1.065
_refine_ls_R_factor_all 0.0377
_refine_ls_R_factor_gt 0.0285
_refine_ls_shift/su_max 0.003
_refine_ls_shift/su_mean 0.000
_refine_ls_structure_factor_coef Fsqd
_refine_ls_weighting_details 'calc w=1/[\s^2^(Fo^2^)+(0.0405P)^2^+0.0000P] where P=(Fo^2^+2Fc^2^)/3'
_refine_ls_weighting_scheme calc
_refine_ls_wR_factor_gt 0.0656
_refine_ls_wR_factor_ref 0.0704
_reflns_number_gt 3110
_reflns_number_total 3577
_reflns_threshold_expression >2sigma(I)
_cod_data_source_file 673840.cff
_cod_data_source_block '[Co(tren)(pic)](ClO~4)~2'
_cod_depositor_comments
;
The following automatic conversions were performed:
'_symmetry_cell_setting' value 'Orthorhombic' changed to 'orthorhombic'
according to '/home/saulius/struct/CIF-dictionaries/cif_core.dic'
dictionary named 'cif_core.dic' version 2.4.1 from 2010-06-29.

Automatic conversion script
Id: cif_fix_enum 1555 2011-01-17 13:19:09Z saulius 

The following automatic conversions were performed:

'_exptl_crystal_density_meas' value 'NONE' was changed to '?' - the
value is perceived as not measured.

Automatic conversion script
Id: cif_fix_values 3008 2015-01-20 13:52:24Z robertas 
;
_cod_original_cell_volume 2032.6(5)
_cod_original_sg_symbol_H-M P2(1)2(1)2(1)
_cod_database_code 8103023

loop_
_symmetry_equiv_pos_as_xyz
'x, y, z'
'-x+1/2, -y, z+1/2'
'-x, y+1/2, -z+1/2'
'x+1/2, -y+1/2, -z'

loop_
_atom_site_label
_atom_site_type_symbol
_atom_site_fract_x
_atom_site_fract_y
_atom_site_fract_z
_atom_site_U_iso_or_equiv
_atom_site_adp_type
_atom_site_occupancy
_atom_site_symmetry_multiplicity
_atom_site_calc_flag
_atom_site_refinement_flags
_atom_site_disorder_assembly
_atom_site_disorder_group
Co1 Co 0.16858(4) 0.30756(3) 0.22887(3) 0.02535(12) Uani 1 1 d . . .
O1 O 0.05604(19) 0.17899(17) 0.23758(14) 0.0334(5) Uani 1 1 d . . .
O2 O -0.1297(2) 0.1208(2) 0.19461(16) 0.0425(6) Uani 1 1 d . . .
N1 N 0.2523(3) 0.2187(2) 0.14101(17) 0.0349(7) Uani 1 1 d . . .
H1A H 0.1972 0.1755 0.1133 0.042 Uiso 1 1 calc R . .
H1B H 0.2873 0.2682 0.1050 0.042 Uiso 1 1 calc R . .
N2 N 0.2820(2) 0.4396(2) 0.2238(2) 0.0367(7) Uani 1 1 d . . .
H2A H 0.3258 0.4361 0.1767 0.044 Uiso 1 1 calc R . .
H2B H 0.2394 0.5065 0.2237 0.044 Uiso 1 1 calc R . .
N3 N 0.0864(3) 0.3742(2) 0.32684(16) 0.0336(7) Uani 1 1 d . . .
H3A H 0.0915 0.4523 0.3250 0.040 Uiso 1 1 calc R . .
H3B H 0.0066 0.3546 0.3262 0.040 Uiso 1 1 calc R . .
N4 N 0.2833(3) 0.2370(3) 0.30547(18) 0.0389(8) Uani 1 1 d . . .
N5 N 0.0505(3) 0.3687(2) 0.15004(17) 0.0295(6) Uani 1 1 d . . .
C1 C 0.3492(4) 0.1405(4) 0.1779(2) 0.0518(11) Uani 1 1 d . . .
H1C H 0.4291 0.1767 0.1731 0.062 Uiso 1 1 calc R . .
H1D H 0.3512 0.0670 0.1485 0.062 Uiso 1 1 calc R . .
C2 C 0.3181(4) 0.1203(3) 0.2685(2) 0.0489(9) Uani 1 1 d . . .
H2C H 0.2504 0.0661 0.2734 0.059 Uiso 1 1 calc R . .
H2D H 0.3882 0.0881 0.2974 0.059 Uiso 1 1 calc R . .
C3 C 0.3934(4) 0.3127(4) 0.3170(3) 0.0556(11) Uani 1 1 d . . .
H3C H 0.4593 0.2849 0.2820 0.067 Uiso 1 1 calc R . .
H3D H 0.4206 0.3079 0.3740 0.067 Uiso 1 1 calc R . .
C4 C 0.3658(4) 0.4370(4) 0.2960(3) 0.0603(12) Uani 1 1 d . . .
H4A H 0.3277 0.4751 0.3428 0.072 Uiso 1 1 calc R . .
H4B H 0.4411 0.4778 0.2829 0.072 Uiso 1 1 calc R . .
C5 C 0.1437(4) 0.3313(4) 0.4048(2) 0.0506(11) Uani 1 1 d . . .
H5A H 0.0810 0.3163 0.4460 0.061 Uiso 1 1 calc R . .
H5B H 0.1995 0.3892 0.4267 0.061 Uiso 1 1 calc R . .
C6 C 0.2130(4) 0.2194(3) 0.3851(2) 0.0506(11) Uani 1 1 d . . .
H6A H 0.2691 0.2010 0.4297 0.061 Uiso 1 1 calc R . .
H6B H 0.1559 0.1555 0.3790 0.061 Uiso 1 1 calc R . .
C7 C -0.0458(3) 0.1916(3) 0.1964(2) 0.0316(7) Uani 1 1 d . . .
C8 C -0.0525(3) 0.3030(3) 0.14583(19) 0.0297(7) Uani 1 1 d . . .
C9 C -0.1513(3) 0.3327(3) 0.0955(2) 0.0385(9) Uani 1 1 d . . .
H9 H -0.2224 0.2881 0.0952 0.046 Uiso 1 1 calc R . .
C10 C -0.1409(4) 0.4306(3) 0.0458(2) 0.0453(10) Uani 1 1 d . . .
H10 H -0.2053 0.4535 0.0119 0.054 Uiso 1 1 calc R . .
C11 C -0.0326(4) 0.4939(3) 0.0478(2) 0.0443(10) Uani 1 1 d . . .
H11 H -0.0229 0.5576 0.0131 0.053 Uiso 1 1 calc R . .
O3 O 0.3721(2) 0.4048(3) 0.0289(2) 0.0724(9) Uani 1 1 d DU A .
O4 O 0.5444(10) 0.4686(11) 0.1029(6) 0.136(5) Uani 0.520(9) 1 d PDU A 1
O5 O 0.5519(5) 0.4405(7) -0.0417(4) 0.073(3) Uani 0.520(9) 1 d PDU A 1
O6 O 0.5436(8) 0.2832(6) 0.0451(7) 0.105(3) Uani 0.520(9) 1 d PDU A 1
O4' O 0.5261(7) 0.3938(8) 0.1266(4) 0.071(3) Uani 0.480(9) 1 d PDU A 2
O5' O 0.5472(7) 0.5280(6) 0.0251(7) 0.102(4) Uani 0.480(9) 1 d PDU A 2
O6' O 0.5693(7) 0.3282(10) -0.0057(6) 0.099(4) Uani 0.480(9) 1 d PDU A 2
C12 C 0.0597(3) 0.4630(3) 0.1004(2) 0.0397(9) Uani 1 1 d . . .
H12 H 0.1305 0.5078 0.1022 0.048 Uiso 1 1 calc R . .
Cl1 Cl 0.50300(9) 0.40835(10) 0.03764(7) 0.0553(3) Uani 1 1 d D . .
Cl2 Cl 0.75846(8) 0.71898(8) 0.86569(6) 0.0441(2) Uani 1 1 d D . .
O8 O 0.760(4) 0.6526(19) 0.7905(10) 0.086(10) Uani 0.17(2) 1 d PDU B 3
O9 O 0.6383(13) 0.749(2) 0.892(2) 0.070(9) Uani 0.17(2) 1 d PDU B 3
O7 O 0.816(3) 0.648(2) 0.9289(14) 0.041(8) Uani 0.17(2) 1 d PDU B 3
O10 O 0.829(2) 0.8230(16) 0.8535(19) 0.060(8) Uani 0.17(2) 1 d PDU B 3
O8' O 0.6958(7) 0.6456(4) 0.8080(3) 0.065(2) Uani 0.83(2) 1 d PDU B 4
O9' O 0.6663(7) 0.7717(6) 0.9182(4) 0.088(2) Uani 0.83(2) 1 d PDU B 4
O7' O 0.8421(7) 0.6525(6) 0.9150(5) 0.0574(19) Uani 0.83(2) 1 d PDU B 4
O10' O 0.8247(6) 0.8071(6) 0.8224(6) 0.088(2) Uani 0.83(2) 1 d PDU B 4

loop_
_atom_site_aniso_label
_atom_site_aniso_U_11
_atom_site_aniso_U_22
_atom_site_aniso_U_33
_atom_site_aniso_U_23
_atom_site_aniso_U_13
_atom_site_aniso_U_12
Co1 0.0252(2) 0.0210(2) 0.0299(2) 0.00142(19) -0.00001(19) 0.00162(18)
O1 0.0353(13) 0.0230(11) 0.0419(13) 0.0028(11) 0.0002(11) -0.0024(10)
O2 0.0405(15) 0.0275(12) 0.0597(16) -0.0042(12) 0.0053(12) -0.0112(11)
N1 0.0373(16) 0.0294(16) 0.0381(16) -0.0006(13) 0.0016(14) 0.0047(13)
N2 0.0332(15) 0.0310(14) 0.0458(17) -0.0006(15) 0.0048(15) -0.0037(12)
N3 0.0319(16) 0.0282(15) 0.0405(17) -0.0049(13) 0.0063(13) -0.0021(13)
N4 0.0388(17) 0.0403(18) 0.0378(17) 0.0001(14) -0.0065(14) 0.0086(14)
N5 0.0298(15) 0.0230(14) 0.0356(15) 0.0030(13) -0.0002(13) 0.0024(12)
C1 0.059(3) 0.043(2) 0.054(2) -0.007(2) 0.000(2) 0.021(2)
C2 0.058(2) 0.0355(19) 0.053(2) 0.0048(19) -0.007(2) 0.0236(18)
C3 0.039(2) 0.059(3) 0.069(3) -0.006(2) -0.019(2) 0.004(2)
C4 0.041(2) 0.059(3) 0.081(3) -0.004(2) -0.014(2) -0.015(2)
C5 0.060(3) 0.057(3) 0.035(2) -0.0046(18) 0.0058(18) 0.008(2)
C6 0.066(3) 0.055(3) 0.030(2) 0.0089(18) -0.0012(18) 0.013(2)
C7 0.0354(19) 0.0233(16) 0.0360(17) -0.0044(15) 0.0074(15) -0.0024(16)
C8 0.0312(18) 0.0269(17) 0.0311(17) -0.0058(16) 0.0046(14) 0.0011(16)
C9 0.034(2) 0.037(2) 0.044(2) -0.0078(16) -0.0054(16) -0.0020(16)
C10 0.046(2) 0.046(2) 0.044(2) -0.0024(19) -0.0138(19) 0.0133(18)
C11 0.053(2) 0.038(2) 0.041(2) 0.0115(18) -0.0062(19) 0.0104(19)
O3 0.0395(17) 0.094(2) 0.083(2) 0.002(2) 0.0068(16) -0.0047(16)
O4 0.132(7) 0.163(9) 0.113(7) -0.094(7) -0.012(6) -0.026(7)
O5 0.051(4) 0.099(6) 0.070(4) 0.013(4) 0.018(3) -0.004(3)
O6 0.080(5) 0.100(6) 0.134(7) 0.026(5) -0.019(5) 0.009(4)
O4' 0.064(4) 0.090(6) 0.058(4) 0.001(4) -0.006(3) -0.011(4)
O5' 0.078(5) 0.078(6) 0.149(8) 0.057(5) -0.028(5) -0.031(4)
O6' 0.057(4) 0.147(8) 0.092(6) -0.075(6) 0.015(4) 0.007(5)
C12 0.039(2) 0.033(2) 0.047(2) 0.0105(17) -0.0018(18) -0.0008(16)
Cl1 0.0415(6) 0.0738(8) 0.0506(6) 0.0050(6) 0.0031(5) -0.0086(6)
Cl2 0.0422(5) 0.0392(5) 0.0510(6) 0.0079(4) -0.0129(5) 0.0060(4)
O8 0.100(14) 0.079(12) 0.079(12) -0.015(8) -0.015(9) 0.003(9)
O9 0.044(10) 0.080(12) 0.088(13) 0.002(9) -0.018(8) -0.006(8)
O7 0.041(12) 0.051(11) 0.030(9) 0.002(7) -0.007(8) 0.010(8)
O10 0.069(11) 0.040(10) 0.070(12) -0.001(8) -0.010(9) -0.006(8)
O8' 0.060(4) 0.066(3) 0.069(3) -0.012(2) -0.019(2) -0.003(2)
O9' 0.077(3) 0.098(4) 0.090(4) -0.026(3) -0.011(3) 0.037(3)
O7' 0.047(3) 0.067(3) 0.059(3) 0.024(3) -0.007(3) 0.014(2)
O10' 0.068(3) 0.083(4) 0.113(5) 0.057(3) -0.029(3) -0.016(3)

loop_
_atom_type_symbol
_atom_type_description
_atom_type_scat_dispersion_real
_atom_type_scat_dispersion_imag
_atom_type_scat_source
C C 0.0033 0.0016 'International Tables Vol C Tables 4.2.6.8 and 6.1.1.4'
H H 0.0000 0.0000 'International Tables Vol C Tables 4.2.6.8 and 6.1.1.4'
N N 0.0061 0.0033 'International Tables Vol C Tables 4.2.6.8 and 6.1.1.4'
O O 0.0106 0.0060 'International Tables Vol C Tables 4.2.6.8 and 6.1.1.4'
Cl Cl 0.1484 0.1585 'International Tables Vol C Tables 4.2.6.8 and 6.1.1.4'
Co Co 0.3494 0.9721 'International Tables Vol C Tables 4.2.6.8 and 6.1.1.4'

loop_
_geom_angle_atom_site_label_1
_geom_angle_atom_site_label_2
_geom_angle_atom_site_label_3
_geom_angle
_geom_angle_site_symmetry_1
_geom_angle_site_symmetry_3
_geom_angle_publ_flag
O1 Co1 N4 92.49(11) . . ?
O1 Co1 N5 84.43(11) . . ?
N4 Co1 N5 176.45(13) . . ?
O1 Co1 N2 178.14(12) . . ?
N4 Co1 N2 86.76(13) . . ?
N5 Co1 N2 96.37(12) . . ?
O1 Co1 N1 87.15(11) . . ?
N4 Co1 N1 86.78(11) . . ?
N5 Co1 N1 91.30(12) . . ?
N2 Co1 N1 94.50(12) . . ?
O1 Co1 N3 87.13(11) . . ?
N4 Co1 N3 86.78(12) . . ?
N5 Co1 N3 94.81(11) . . ?
N2 Co1 N3 91.13(12) . . ?
N1 Co1 N3 171.19(12) . . ?
C7 O1 Co1 114.9(2) . . ?
C1 N1 Co1 110.4(2) . . ?
C1 N1 H1A 109.6 . . ?
Co1 N1 H1A 109.6 . . ?
C1 N1 H1B 109.6 . . ?
Co1 N1 H1B 109.6 . . ?
H1A N1 H1B 108.1 . . ?
C4 N2 Co1 109.9(2) . . ?
C4 N2 H2A 109.7 . . ?
Co1 N2 H2A 109.7 . . ?
C4 N2 H2B 109.7 . . ?
Co1 N2 H2B 109.7 . . ?
H2A N2 H2B 108.2 . . ?
C5 N3 Co1 111.0(2) . . ?
C5 N3 H3A 109.4 . . ?
Co1 N3 H3A 109.4 . . ?
C5 N3 H3B 109.4 . . ?
Co1 N3 H3B 109.4 . . ?
H3A N3 H3B 108.0 . . ?
C3 N4 C6 112.3(3) . . ?
C3 N4 C2 111.3(3) . . ?
C6 N4 C2 110.1(3) . . ?
C3 N4 Co1 110.7(2) . . ?
C6 N4 Co1 105.8(2) . . ?
C2 N4 Co1 106.3(2) . . ?
C12 N5 C8 118.6(3) . . ?
C12 N5 Co1 129.0(2) . . ?
C8 N5 Co1 112.4(2) . . ?
N1 C1 C2 108.4(3) . . ?
N1 C1 H1C 110.0 . . ?
C2 C1 H1C 110.0 . . ?
N1 C1 H1D 110.0 . . ?
C2 C1 H1D 110.0 . . ?
H1C C1 H1D 108.4 . . ?
N4 C2 C1 107.4(3) . . ?
N4 C2 H2C 110.2 . . ?
C1 C2 H2C 110.2 . . ?
N4 C2 H2D 110.2 . . ?
C1 C2 H2D 110.2 . . ?
H2C C2 H2D 108.5 . . ?
N4 C3 C4 111.4(3) . . ?
N4 C3 H3C 109.3 . . ?
C4 C3 H3C 109.3 . . ?
N4 C3 H3D 109.3 . . ?
C4 C3 H3D 109.3 . . ?
H3C C3 H3D 108.0 . . ?
N2 C4 C3 108.7(3) . . ?
N2 C4 H4A 109.9 . . ?
C3 C4 H4A 109.9 . . ?
N2 C4 H4B 109.9 . . ?
C3 C4 H4B 109.9 . . ?
H4A C4 H4B 108.3 . . ?
N3 C5 C6 108.1(3) . . ?
N3 C5 H5A 110.1 . . ?
C6 C5 H5A 110.1 . . ?
N3 C5 H5B 110.1 . . ?
C6 C5 H5B 110.1 . . ?
H5A C5 H5B 108.4 . . ?
N4 C6 C5 108.5(3) . . ?
N4 C6 H6A 110.0 . . ?
C5 C6 H6A 110.0 . . ?
N4 C6 H6B 110.0 . . ?
C5 C6 H6B 110.0 . . ?
H6A C6 H6B 108.4 . . ?
O2 C7 O1 125.1(3) . . ?
O2 C7 C8 120.7(3) . . ?
O1 C7 C8 114.2(3) . . ?
N5 C8 C9 122.3(3) . . ?
N5 C8 C7 113.7(3) . . ?
C9 C8 C7 123.9(3) . . ?
C10 C9 C8 118.3(3) . . ?
C10 C9 H9 120.9 . . ?
C8 C9 H9 120.9 . . ?
C11 C10 C9 118.8(3) . . ?
C11 C10 H10 120.6 . . ?
C9 C10 H10 120.6 . . ?
C12 C11 C10 120.4(4) . . ?
C12 C11 H11 119.8 . . ?
C10 C11 H11 119.8 . . ?
N5 C12 C11 121.6(3) . . ?
N5 C12 H12 119.2 . . ?
C11 C12 H12 119.2 . . ?
O4 Cl1 O6' 125.0(6) . . ?
O4 Cl1 O3 115.3(5) . . ?
O6' Cl1 O3 117.2(4) . . ?
O4 Cl1 O5 116.4(6) . . ?
O6' Cl1 O5 61.3(5) . . ?
O3 Cl1 O5 106.8(3) . . ?
O4 Cl1 O5' 61.0(6) . . ?
O6' Cl1 O5' 112.8(6) . . ?
O3 Cl1 O5' 109.8(4) . . ?
O5 Cl1 O5' 61.0(5) . . ?
O4 Cl1 O4' 39.7(5) . . ?
O6' Cl1 O4' 109.5(6) . . ?
O3 Cl1 O4' 105.3(3) . . ?
O5 Cl1 O4' 147.0(4) . . ?
O5' Cl1 O4' 100.6(5) . . ?
O4 Cl1 O6 109.3(6) . . ?
O6' Cl1 O6 40.7(4) . . ?
O3 Cl1 O6 105.8(4) . . ?
O5 Cl1 O6 102.0(5) . . ?
O5' Cl1 O6 143.7(5) . . ?
O4' Cl1 O6 76.3(5) . . ?
O9 Cl2 O10' 116.2(12) . . ?
O9 Cl2 O8' 84.1(12) . . ?
O10' Cl2 O8' 110.0(4) . . ?
O9 Cl2 O10 109.5(12) . . ?
O10' Cl2 O10 21.6(11) . . ?
O8' Cl2 O10 131.1(12) . . ?
O9 Cl2 O7' 123.4(13) . . ?
O10' Cl2 O7' 109.2(4) . . ?
O8' Cl2 O7' 110.6(4) . . ?
O10 Cl2 O7' 100.4(14) . . ?
O9 Cl2 O8 113.3(11) . . ?
O10' Cl2 O8 87.4(12) . . ?
O8' Cl2 O8 30.9(15) . . ?
O10 Cl2 O8 108.6(12) . . ?
O7' Cl2 O8 100.3(12) . . ?
O9 Cl2 O7 108.9(12) . . ?
O10' Cl2 O7 121.6(15) . . ?
O8' Cl2 O7 109.6(13) . . ?
O10 Cl2 O7 109.4(13) . . ?
O7' Cl2 O7 14.6(15) . . ?
O8 Cl2 O7 107.1(12) . . ?
O9 Cl2 O9' 23.5(12) . . ?
O10' Cl2 O9' 109.9(4) . . ?
O8' Cl2 O9' 107.3(3) . . ?
O10 Cl2 O9' 95.9(12) . . ?
O7' Cl2 O9' 109.8(4) . . ?
O8 Cl2 O9' 136.8(14) . . ?
O7 Cl2 O9' 97.0(13) . . ?

loop_
_geom_bond_atom_site_label_1
_geom_bond_atom_site_label_2
_geom_bond_distance
_geom_bond_site_symmetry_2
_geom_bond_publ_flag
Co1 O1 1.929(2) . ?
Co1 N4 1.940(3) . ?
Co1 N5 1.945(3) . ?
Co1 N2 1.962(3) . ?
Co1 N1 1.975(3) . ?
Co1 N3 1.976(3) . ?
O1 C7 1.305(4) . ?
O2 C7 1.226(4) . ?
N1 C1 1.511(5) . ?
N1 H1A 0.9000 . ?
N1 H1B 0.9000 . ?
N2 C4 1.484(5) . ?
N2 H2A 0.9000 . ?
N2 H2B 0.9000 . ?
N3 C5 1.492(5) . ?
N3 H3A 0.9000 . ?
N3 H3B 0.9000 . ?
N4 C3 1.497(5) . ?
N4 C6 1.512(5) . ?
N4 C2 1.518(4) . ?
N5 C12 1.353(4) . ?
N5 C8 1.357(4) . ?
C1 C2 1.523(5) . ?
C1 H1C 0.9700 . ?
C1 H1D 0.9700 . ?
C2 H2C 0.9700 . ?
C2 H2D 0.9700 . ?
C3 C4 1.500(6) . ?
C3 H3C 0.9700 . ?
C3 H3D 0.9700 . ?
C4 H4A 0.9700 . ?
C4 H4B 0.9700 . ?
C5 C6 1.527(5) . ?
C5 H5A 0.9700 . ?
C5 H5B 0.9700 . ?
C6 H6A 0.9700 . ?
C6 H6B 0.9700 . ?
C7 C8 1.522(5) . ?
C8 C9 1.394(5) . ?
C9 C10 1.389(5) . ?
C9 H9 0.9300 . ?
C10 C11 1.390(5) . ?
C10 H10 0.9300 . ?
C11 C12 1.366(5) . ?
C11 H11 0.9300 . ?
O3 Cl1 1.438(3) . ?
O4 Cl1 1.342(6) . ?
O5 Cl1 1.438(5) . ?
O6 Cl1 1.512(7) . ?
O4' Cl1 1.470(6) . ?
O5' Cl1 1.474(6) . ?
O6' Cl1 1.365(6) . ?
C12 H12 0.9300 . ?
Cl2 O9 1.421(10) . ?
Cl2 O10' 1.429(4) . ?
Cl2 O8' 1.432(4) . ?
Cl2 O10 1.436(10) . ?
Cl2 O7' 1.434(4) . ?
Cl2 O8 1.436(10) . ?
Cl2 O7 1.449(10) . ?
Cl2 O9' 1.450(4) . ?

loop_
_geom_torsion_atom_site_label_1
_geom_torsion_atom_site_label_2
_geom_torsion_atom_site_label_3
_geom_torsion_atom_site_label_4
_geom_torsion
_geom_torsion_site_symmetry_1
_geom_torsion_site_symmetry_2
_geom_torsion_site_symmetry_3
_geom_torsion_site_symmetry_4
_geom_torsion_publ_flag
N4 Co1 O1 C7 176.7(2) . . . . ?
N5 Co1 O1 C7 -5.1(2) . . . . ?
N2 Co1 O1 C7 111(3) . . . . ?
N1 Co1 O1 C7 -96.7(2) . . . . ?
N3 Co1 O1 C7 90.0(2) . . . . ?
O1 Co1 N1 C1 -88.6(2) . . . . ?
N4 Co1 N1 C1 4.0(2) . . . . ?
N5 Co1 N1 C1 -173.0(3) . . . . ?
N2 Co1 N1 C1 90.5(3) . . . . ?
N3 Co1 N1 C1 -39.0(9) . . . . ?
O1 Co1 N2 C4 48(3) . . . . ?
N4 Co1 N2 C4 -18.5(2) . . . . ?
N5 Co1 N2 C4 163.1(2) . . . . ?
N1 Co1 N2 C4 -105.1(2) . . . . ?
N3 Co1 N2 C4 68.2(2) . . . . ?
O1 Co1 N3 C5 88.1(2) . . . . ?
N4 Co1 N3 C5 -4.6(2) . . . . ?
N5 Co1 N3 C5 172.3(2) . . . . ?
N2 Co1 N3 C5 -91.3(3) . . . . ?
N1 Co1 N3 C5 38.4(9) . . . . ?
O1 Co1 N4 C3 179.4(2) . . . . ?
N5 Co1 N4 C3 149.7(19) . . . . ?
N2 Co1 N4 C3 -2.3(3) . . . . ?
N1 Co1 N4 C3 92.4(3) . . . . ?
N3 Co1 N4 C3 -93.6(3) . . . . ?
O1 Co1 N4 C6 -58.7(2) . . . . ?
N5 Co1 N4 C6 -88(2) . . . . ?
N2 Co1 N4 C6 119.6(2) . . . . ?
N1 Co1 N4 C6 -145.7(2) . . . . ?
N3 Co1 N4 C6 28.3(2) . . . . ?
O1 Co1 N4 C2 58.4(2) . . . . ?
N5 Co1 N4 C2 29(2) . . . . ?
N2 Co1 N4 C2 -123.3(2) . . . . ?
N1 Co1 N4 C2 -28.6(2) . . . . ?
N3 Co1 N4 C2 145.4(2) . . . . ?
O1 Co1 N5 C12 -172.6(3) . . . . ?
N4 Co1 N5 C12 -143(2) . . . . ?
N2 Co1 N5 C12 9.1(3) . . . . ?
N1 Co1 N5 C12 -85.6(3) . . . . ?
N3 Co1 N5 C12 100.8(3) . . . . ?
O1 Co1 N5 C8 6.1(2) . . . . ?
N4 Co1 N5 C8 36(2) . . . . ?
N2 Co1 N5 C8 -172.2(2) . . . . ?
N1 Co1 N5 C8 93.1(2) . . . . ?
N3 Co1 N5 C8 -80.5(2) . . . . ?
Co1 N1 C1 C2 21.7(4) . . . . ?
C3 N4 C2 C1 -73.2(4) . . . . ?
C6 N4 C2 C1 161.6(3) . . . . ?
Co1 N4 C2 C1 47.5(4) . . . . ?
N1 C1 C2 N4 -45.0(4) . . . . ?
C6 N4 C3 C4 -95.3(4) . . . . ?
C2 N4 C3 C4 140.7(4) . . . . ?
Co1 N4 C3 C4 22.7(4) . . . . ?
Co1 N2 C4 C3 34.9(4) . . . . ?
N4 C3 C4 N2 -37.5(5) . . . . ?
Co1 N3 C5 C6 -20.4(4) . . . . ?
C3 N4 C6 C5 74.2(4) . . . . ?
C2 N4 C6 C5 -161.2(3) . . . . ?
Co1 N4 C6 C5 -46.7(3) . . . . ?
N3 C5 C6 N4 43.9(4) . . . . ?
Co1 O1 C7 O2 -179.0(3) . . . . ?
Co1 O1 C7 C8 3.0(3) . . . . ?
C12 N5 C8 C9 -3.4(5) . . . . ?
Co1 N5 C8 C9 177.7(2) . . . . ?
C12 N5 C8 C7 172.8(3) . . . . ?
Co1 N5 C8 C7 -6.0(3) . . . . ?
O2 C7 C8 N5 -176.0(3) . . . . ?
O1 C7 C8 N5 2.1(4) . . . . ?
O2 C7 C8 C9 0.2(5) . . . . ?
O1 C7 C8 C9 178.3(3) . . . . ?
N5 C8 C9 C10 2.6(5) . . . . ?
C7 C8 C9 C10 -173.3(3) . . . . ?
C8 C9 C10 C11 0.6(5) . . . . ?
C9 C10 C11 C12 -2.9(6) . . . . ?
C8 N5 C12 C11 1.1(5) . . . . ?
Co1 N5 C12 C11 179.7(3) . . . . ?
C10 C11 C12 N5 2.1(6) . . . . ?
